data_4021075
loop_
_publ_author_name
'Charles Didier'
'Douglas J. Critcher'
'Nigel D. Walshe'
'Yasuhiro Kojima'
'Yuji Yamauchi'
'Anthony G. M. Barrett'

_publ_section_title
;
 Full Stereochemical Assignment and Synthesis of the Potent
 Anthelmintic Pyrrolobenzoxazine Natural Product CJ-12662
;
_journal_name_full 'Journal of Organic Chemistry'
_journal_page_first 7875
_journal_page_last 7879
_journal_paper_doi 10.1021/jo048711t
_journal_volume 69
_journal_year 2004
_chemical_formula_sum 'C29 H38 Cl N2 O7.5'
_chemical_formula_weight 570.06
_space_group_IT_number 5
_symmetry_cell_setting monoclinic
_symmetry_space_group_name_Hall 'C 2y'
_symmetry_space_group_name_H-M 'C 1 2 1'
_cell_angle_alpha 90.00
_cell_angle_beta 112.08
_cell_angle_gamma 90.00
_cell_formula_units_Z 4
_cell_length_a 24.6380(10)
_cell_length_b 11.8240(10)
_cell_length_c 11.1660(10)
_cell_measurement_temperature 293(2)
_cell_volume 3014.3(4)
_diffrn_ambient_temperature 293(2)
_exptl_crystal_density_diffrn 1.256
_cod_depositor_comments
;
The following automatic conversions were performed:
'_symmetry_cell_setting' value 'Monoclinic' changed to 'monoclinic'
according to '/home/saulius/struct/CIF-dictionaries/cif_core.dic'
dictionary named 'cif_core.dic' version 2.4.1 from 2010-06-29.

Automatic conversion script
Id: cif_fix_enum 1527 2010-12-29 10:47:43Z saulius 
;
_cod_original_sg_symbol_H-M 'C 2'
_cod_original_formula_sum 'C29 H38 Cl N2 O7.50'
_cod_database_code 4021075

loop_
_symmetry_equiv_pos_as_xyz
'x, y, z'
'-x, y, -z'
'x+1/2, y+1/2, z'
'-x+1/2, y+1/2, -z'

loop_
_atom_site_label
_atom_site_type_symbol
_atom_site_fract_x
_atom_site_fract_y
_atom_site_fract_z
_atom_site_U_iso_or_equiv
_atom_site_adp_type
_atom_site_occupancy
_atom_site_symmetry_multiplicity
_atom_site_calc_flag
_atom_site_refinement_flags
_atom_site_disorder_assembly
_atom_site_disorder_group
N1 N 0.47865(19) 0.4109(4) 0.7740(5) 0.0608(14) Uani 1 1 d . . .
H1X H 0.474(3) 0.457(5) 0.843(6) 0.080 Uiso 1 1 d . . .
C2 C 0.4299(2) 0.3459(4) 0.6880(5) 0.0403(13) Uani 1 1 d . . .
H2A H 0.4057 0.3950 0.6173 0.080 Uiso 1 1 calc R . .
C3 C 0.45810(19) 0.2553(5) 0.6330(5) 0.0418(13) Uani 1 1 d . . .
H3A H 0.4648 0.2829 0.5579 0.080 Uiso 1 1 calc R . .
H3B H 0.4340 0.1878 0.6094 0.080 Uiso 1 1 calc R . .
C4 C 0.51602(19) 0.2321(4) 0.7456(4) 0.0352(12) Uani 1 1 d . . .
C5 C 0.5326(2) 0.3494(5) 0.8045(5) 0.0462(14) Uani 1 1 d . . .
H5A H 0.5554 0.3465 0.8977 0.080 Uiso 1 1 calc R . .
O6 O 0.56396(14) 0.4073(3) 0.7342(4) 0.0523(10) Uani 1 1 d . . .
N7 N 0.61913(18) 0.3557(4) 0.7504(4) 0.0500(12) Uani 1 1 d . . .
C8 C 0.6118(2) 0.2407(5) 0.7126(5) 0.0439(14) Uani 1 1 d . . .
C9 C 0.5620(2) 0.1800(4) 0.7062(4) 0.0385(12) Uani 1 1 d . . .
C10 C 0.5562(2) 0.0670(5) 0.6643(5) 0.0485(14) Uani 1 1 d . . .
H10A H 0.5230 0.0263 0.6586 0.080 Uiso 1 1 calc R . .
C11 C 0.5988(2) 0.0157(5) 0.6315(5) 0.0593(16) Uani 1 1 d . . .
H11A H 0.5945 -0.0596 0.6053 0.080 Uiso 1 1 calc R . .
C12 C 0.6483(2) 0.0763(6) 0.6375(5) 0.0594(17) Uani 1 1 d . . .
H12A H 0.6775 0.0420 0.6163 0.080 Uiso 1 1 calc R . .
C13 C 0.6531(2) 0.1877(6) 0.6753(5) 0.0514(15) Uani 1 1 d . . .
C14 C 0.3920(2) 0.2997(4) 0.7589(5) 0.0396(13) Uani 1 1 d . . .
O15 O 0.38757(18) 0.3454(3) 0.8498(4) 0.0645(12) Uani 1 1 d . . .
O16 O 0.36413(13) 0.2044(3) 0.7040(3) 0.0386(8) Uani 1 1 d . . .
C17 C 0.3266(2) 0.1492(4) 0.7616(5) 0.0414(13) Uani 1 1 d . . .
H17A H 0.3168 0.2027 0.8174 0.080 Uiso 1 1 calc R . .
C18 C 0.27138(19) 0.1168(4) 0.6473(4) 0.0359(12) Uani 1 1 d . . .
H18A H 0.2626 0.1767 0.5821 0.080 Uiso 1 1 calc R . .
C19 C 0.2752(2) 0.0058(4) 0.5846(4) 0.0389(13) Uani 1 1 d . . .
C20 C 0.3219(2) -0.0607(5) 0.6342(5) 0.0425(13) Uani 1 1 d . . .
H20A H 0.3217 -0.1286 0.5919 0.080 Uiso 1 1 calc R . .
C21 C 0.3753(2) -0.0347(4) 0.7540(5) 0.0438(14) Uani 1 1 d . . .
H21A H 0.4032 0.0035 0.7242 0.080 Uiso 1 1 calc R . .
C22 C 0.3609(2) 0.0493(4) 0.8421(4) 0.0413(13) Uani 1 1 d . . .
C23 C 0.4073(2) -0.1428(5) 0.8287(6) 0.0579(17) Uani 1 1 d . . .
H23A H 0.4438 -0.1163 0.8956 0.080 Uiso 1 1 calc R . .
C24 C 0.3716(3) -0.1962(5) 0.9003(7) 0.0698(19) Uani 1 1 d . . .
H24A H 0.3352 -0.2255 0.8378 0.080 Uiso 1 1 calc R . .
H24B H 0.3933 -0.2592 0.9519 0.080 Uiso 1 1 calc R . .
C25 C 0.3581(3) -0.1116(6) 0.9874(6) 0.0689(19) Uani 1 1 d . . .
H25A H 0.3944 -0.0879 1.0550 0.080 Uiso 1 1 calc R . .
H25B H 0.3342 -0.1478 1.0282 0.080 Uiso 1 1 calc R . .
C26 C 0.3263(2) -0.0087(4) 0.9137(5) 0.0469(14) Uani 1 1 d . . .
H26A H 0.2896 -0.0356 0.8478 0.080 Uiso 1 1 calc R . .
O27 O 0.50175(14) 0.1608(3) 0.8335(3) 0.0403(9) Uani 1 1 d . . .
H27X H 0.535(3) 0.147(6) 0.892(6) 0.080 Uiso 1 1 d . . .
Cl28 Cl 0.71324(7) 0.26294(18) 0.67324(18) 0.0879(6) Uani 1 1 d . . .
C29 C 0.6624(2) 0.3812(5) 0.8795(6) 0.0645(17) Uani 1 1 d . . .
H29A H 0.6992 0.3469 0.8895 0.080 Uiso 1 1 calc R . .
H29B H 0.6491 0.3518 0.9437 0.080 Uiso 1 1 calc R . .
H29C H 0.6674 0.4616 0.8897 0.080 Uiso 1 1 calc R . .
H30X H 0.437(3) 0.099(6) 0.893(6) 0.080 Uiso 1 1 d . . .
O30 O 0.41504(14) 0.0907(3) 0.9366(3) 0.0500(10) Uani 1 1 d . . .
O31 O 0.22181(13) 0.1062(3) 0.6888(3) 0.0433(9) Uani 1 1 d . . .
C32 C 0.1884(2) 0.1972(6) 0.6809(6) 0.0538(15) Uani 1 1 d . . .
O33 O 0.2017(2) 0.2888(4) 0.6523(6) 0.1047(19) Uani 1 1 d . . .
C34 C 0.1381(3) 0.1735(6) 0.7157(7) 0.0752(19) Uani 1 1 d . . .
H34A H 0.1156 0.2414 0.7075 0.080 Uiso 1 1 calc R . .
H34B H 0.1515 0.1471 0.8034 0.080 Uiso 1 1 calc R . .
H34C H 0.1141 0.1166 0.6591 0.080 Uiso 1 1 calc R . .
C35 C 0.2248(2) -0.0214(5) 0.4635(5) 0.0568(16) Uani 1 1 d . . .
H35A H 0.1960 0.0376 0.4452 0.080 Uiso 1 1 calc R . .
H35B H 0.2076 -0.0918 0.4739 0.080 Uiso 1 1 calc R . .
H35C H 0.2381 -0.0277 0.3932 0.080 Uiso 1 1 calc R . .
C36 C 0.4251(3) -0.2223(5) 0.7431(7) 0.0685(18) Uani 1 1 d . . .
C37 C 0.3097(3) 0.0720(6) 1.0032(5) 0.0658(17) Uani 1 1 d . . .
H37A H 0.2892 0.1363 0.9546 0.080 Uiso 1 1 calc R . .
H37B H 0.3446 0.0968 1.0723 0.080 Uiso 1 1 calc R . .
H37C H 0.2849 0.0329 1.0385 0.080 Uiso 1 1 calc R . .
C38 C 0.4693(4) -0.1845(6) 0.6959(10) 0.110(3) Uani 1 1 d . . .
H38A H 0.4817 -0.1095 0.7272 0.080 Uiso 1 1 calc R . .
H38B H 0.4533 -0.1841 0.6031 0.080 Uiso 1 1 calc R . .
H38C H 0.5023 -0.2349 0.7261 0.080 Uiso 1 1 calc R . .
C39 C 0.4020(3) -0.3252(6) 0.7118(9) 0.112(3) Uani 1 1 d . . .
H39A H 0.4144 -0.3721 0.6601 0.080 Uiso 1 1 calc R . .
H39B H 0.3736 -0.3501 0.7417 0.080 Uiso 1 1 calc R . .
O1W O 0.5000 0.5549(10) 0.5000 0.163(4) Uiso 1 2 d S . .

loop_
_atom_site_aniso_label
_atom_site_aniso_U_11
_atom_site_aniso_U_22
_atom_site_aniso_U_33
_atom_site_aniso_U_23
_atom_site_aniso_U_13
_atom_site_aniso_U_12
N1 0.040(3) 0.043(3) 0.095(4) -0.018(3) 0.021(3) -0.008(2)
C2 0.036(3) 0.033(3) 0.049(3) 0.010(2) 0.012(3) 0.004(3)
C3 0.029(3) 0.054(3) 0.035(3) 0.011(3) 0.004(2) 0.002(2)
C4 0.032(3) 0.035(3) 0.034(3) 0.007(2) 0.006(2) -0.003(2)
C5 0.034(3) 0.046(3) 0.053(3) 0.001(3) 0.010(3) -0.009(3)
O6 0.035(2) 0.047(2) 0.068(2) 0.0091(19) 0.0117(18) -0.0058(18)
N7 0.032(3) 0.053(3) 0.062(3) 0.010(2) 0.014(2) -0.010(2)
C8 0.035(3) 0.050(4) 0.038(3) 0.011(3) 0.004(2) -0.001(3)
C9 0.034(3) 0.043(3) 0.035(3) 0.006(3) 0.009(2) 0.001(3)
C10 0.043(3) 0.051(4) 0.050(3) 0.009(3) 0.017(3) 0.008(3)
C11 0.060(4) 0.059(4) 0.061(4) 0.002(3) 0.025(3) 0.008(3)
C12 0.038(3) 0.091(5) 0.047(3) 0.009(3) 0.014(3) 0.014(3)
C13 0.037(3) 0.074(5) 0.044(3) 0.002(3) 0.015(3) -0.005(3)
C14 0.033(3) 0.034(3) 0.047(3) -0.006(3) 0.010(3) -0.003(3)
O15 0.077(3) 0.052(2) 0.072(3) -0.030(2) 0.037(2) -0.025(2)
O16 0.0348(18) 0.038(2) 0.0429(19) -0.0053(17) 0.0147(16) -0.0076(17)
C17 0.035(3) 0.047(3) 0.045(3) -0.004(3) 0.018(3) -0.009(3)
C18 0.027(3) 0.041(3) 0.038(3) 0.004(2) 0.009(2) -0.005(2)
C19 0.028(3) 0.047(3) 0.040(3) -0.005(3) 0.010(3) -0.002(3)
C20 0.039(3) 0.040(3) 0.044(3) -0.004(3) 0.011(3) 0.000(3)
C21 0.037(3) 0.040(3) 0.048(3) 0.005(3) 0.009(3) -0.005(2)
C22 0.035(3) 0.048(3) 0.034(3) -0.002(3) 0.006(2) -0.009(3)
C23 0.043(3) 0.040(3) 0.072(4) 0.005(3) 0.000(3) -0.003(3)
C24 0.054(4) 0.064(4) 0.074(4) 0.029(4) 0.004(3) -0.004(3)
C25 0.068(4) 0.074(5) 0.055(4) 0.025(4) 0.012(3) -0.009(3)
C26 0.047(3) 0.057(4) 0.034(3) 0.002(3) 0.012(3) -0.015(3)
O27 0.0305(19) 0.045(2) 0.041(2) 0.0108(17) 0.0076(16) -0.0006(16)
Cl28 0.0526(9) 0.1287(16) 0.0953(13) 0.0026(12) 0.0426(9) -0.0204(10)
C29 0.043(3) 0.058(4) 0.075(4) -0.005(3) 0.002(3) -0.010(3)
O30 0.036(2) 0.066(2) 0.037(2) -0.0053(19) 0.0001(16) -0.0184(19)
O31 0.0326(19) 0.040(2) 0.058(2) 0.0049(17) 0.0184(17) -0.0028(18)
C32 0.050(4) 0.047(4) 0.073(4) 0.008(3) 0.033(3) 0.005(3)
O33 0.122(4) 0.050(3) 0.188(6) 0.033(3) 0.110(4) 0.027(3)
C34 0.065(4) 0.065(4) 0.111(5) 0.012(4) 0.050(4) 0.009(4)
C35 0.044(3) 0.058(4) 0.055(4) -0.014(3) 0.004(3) -0.001(3)
C36 0.053(4) 0.051(4) 0.093(5) 0.011(4) 0.018(4) 0.019(4)
C37 0.059(4) 0.093(5) 0.048(3) -0.003(3) 0.023(3) -0.016(3)
C38 0.108(7) 0.077(6) 0.161(9) -0.024(5) 0.070(6) 0.007(5)
C39 0.083(5) 0.060(5) 0.193(9) -0.043(6) 0.052(6) -0.020(4)

loop_
_geom_bond_atom_site_label_1
_geom_bond_atom_site_label_2
_geom_bond_distance
_geom_bond_site_symmetry_2
_geom_bond_publ_flag
N1 C5 1.439(7) . ?
N1 C2 1.445(7) . ?
C2 C3 1.526(7) . ?
C2 C14 1.536(7) . ?
C3 C4 1.531(6) . ?
C4 O27 1.434(5) . ?
C4 C9 1.495(7) . ?
C4 C5 1.524(7) . ?
C5 O6 1.462(6) . ?
O6 N7 1.438(5) . ?
N7 C8 1.415(7) . ?
N7 C29 1.467(7) . ?
C8 C13 1.386(8) . ?
C8 C9 1.400(7) . ?
C9 C10 1.405(7) . ?
C10 C11 1.376(7) . ?
C11 C12 1.396(8) . ?
C12 C13 1.376(9) . ?
C13 Cl28 1.735(6) . ?
C14 O15 1.190(6) . ?
C14 O16 1.341(6) . ?
O16 C17 1.463(5) . ?
C17 C22 1.531(7) . ?
C17 C18 1.524(6) . ?
C18 O31 1.465(5) . ?
C18 C19 1.506(7) . ?
C19 C20 1.330(7) . ?
C19 C35 1.488(7) . ?
C20 C21 1.514(7) . ?
C21 C22 1.531(7) . ?
C21 C23 1.567(8) . ?
C22 O30 1.441(6) . ?
C22 C26 1.531(7) . ?
C23 C36 1.519(9) . ?
C23 C24 1.530(9) . ?
C24 C25 1.517(9) . ?
C25 C26 1.512(8) . ?
C26 C37 1.545(7) . ?
O31 C32 1.337(7) . ?
C32 O33 1.209(7) . ?
C32 C34 1.459(7) . ?
C36 C39 1.332(9) . ?
C36 C38 1.448(10) . ?

loop_
_cod_related_entry_id
_cod_related_entry_database
_cod_related_entry_code
1 ChemSpider 30658492
